data_7110836
loop_
_publ_author_name
'Plaut, David J.'
'Lund, Kristian M.'
'Ward, Michael D.'

_publ_section_title
;
 Low-density hydrogen-bonded networks in crystals and at the air/water
 interface
;
_journal_issue 9
_journal_name_full 'Chemical Communications'
_journal_page_first 769
_journal_paper_doi 10.1039/a910252n
_journal_year 2000
_chemical_compound_source 'D. Plaut, Prof. M. Ward'
_chemical_formula_sum 'C45 H75 N3 O6'
_chemical_formula_weight 754.08
_chemical_name_common 'tris-dicyclohexyammoniumtrimesate methanol-acetone clathrate'
_chemical_name_systematic
; 
 ? 
;
_space_group_IT_number 2
_symmetry_cell_setting triclinic
_symmetry_space_group_name_Hall '-P 1'
_symmetry_space_group_name_H-M 'P -1'
_atom_sites_solution_hydrogens geom
_atom_sites_solution_primary direct
_atom_sites_solution_secondary difmap
_audit_creation_method SHELXL
_cell_angle_alpha 116.268(1)
_cell_angle_beta 111.491(1)
_cell_angle_gamma 95.189(1)
_cell_formula_units_Z 4
_cell_length_a 16.9805(3)
_cell_length_b 19.5242(4)
_cell_length_c 20.0428(4)
_cell_measurement_reflns_used 20573
_cell_measurement_temperature 173(2)
_cell_volume 5284.2(2)
_computing_cell_refinement 'SAINT, Siemens'
_computing_data_collection 'SMART, Siemens'
_computing_data_reduction 'SAINT, Siemens'
_computing_molecular_graphics 'SHELXTL, Siemens'
_computing_structure_refinement 'SHELXL-93 (Sheldrick, 1993)'
_computing_structure_solution 'SHELXS-86 (Sheldrick, 1990)'
_diffrn_ambient_temperature 173(2)
_diffrn_measurement_device 'SMART CCD System, Siemens'
_diffrn_measurement_method 'area detector, omega-scans'
_diffrn_radiation_monochromator graphite
_diffrn_radiation_source 'normal-focus sealed tube'
_diffrn_radiation_type MoK\a
_diffrn_radiation_wavelength 0.71073
_diffrn_reflns_av_R_equivalents 0.0289
_diffrn_reflns_av_sigmaI/netI 0.0431
_diffrn_reflns_limit_h_max 20
_diffrn_reflns_limit_h_min -19
_diffrn_reflns_limit_k_max 22
_diffrn_reflns_limit_k_min -23
_diffrn_reflns_limit_l_max 23
_diffrn_reflns_limit_l_min -23
_diffrn_reflns_number 35303
_diffrn_reflns_theta_max 25.05
_diffrn_reflns_theta_min 1.22
_exptl_absorpt_coefficient_mu 0.062
_exptl_absorpt_correction_T_max 1.000000
_exptl_absorpt_correction_T_min 0.900245
_exptl_absorpt_correction_type SADABS
_exptl_crystal_colour colorless
_exptl_crystal_density_diffrn 0.948
_exptl_crystal_description 'irregular block'
_exptl_crystal_F_000 1656
_exptl_crystal_size_max 1.0
_exptl_crystal_size_mid 0.8
_exptl_crystal_size_min 0.4
_refine_diff_density_max 0.459
_refine_diff_density_min -0.455
_refine_diff_density_rms 0.047
_refine_ls_extinction_method none
_refine_ls_goodness_of_fit_all 1.061
_refine_ls_goodness_of_fit_obs 1.153
_refine_ls_matrix_type full
_refine_ls_number_parameters 1058
_refine_ls_number_reflns 17825
_refine_ls_number_restraints 0
_refine_ls_restrained_S_all 1.061
_refine_ls_restrained_S_obs 1.153
_refine_ls_R_factor_all 0.0747
_refine_ls_R_factor_obs 0.0563
_refine_ls_shift/esd_max 0.012
_refine_ls_shift/esd_mean 0.000
_refine_ls_structure_factor_coef Fsqd
_refine_ls_weighting_details 'w=1/[\s^2^(Fo^2^)+(0.0613P)^2^+2.1815P] where P=(Fo^2^+2Fc^2^)/3'
_refine_ls_weighting_scheme calc
_refine_ls_wR_factor_all 0.1478
_refine_ls_wR_factor_obs 0.1379
_reflns_number_observed 13363
_reflns_number_total 17825
_reflns_observed_criterion >2sigma(I)
_cod_data_source_file a910252nsup1.cif
_cod_data_source_block 99033sq
_cod_depositor_comments
;
The following automatic conversions were performed:

'_symmetry_cell_setting' value 'Triclinic' changed to 'triclinic'
according to /home/saulius/struct/CIF-dictionaries/cif_core.dic
dictionary named 'cif_core.dic' version 2.4.2 from 2011-04-26.

Automatic conversion script
Id: cif_fix_values 1891 2012-01-12 08:04:46Z andrius 

The following automatic conversions were performed:

'_refine_ls_weighting_scheme' value 'calc
w=1/[\s^2^(Fo^2^)+(0.0613P)^2^+2.1815P] where P=(Fo^2^+2Fc^2^)/3' was
changed to 'calc'. New tag '_refine_ls_weighting_details' was
created. The value of the new tag was set to
'w=1/[\s^2^(Fo^2^)+(0.0613P)^2^+2.1815P] where P=(Fo^2^+2Fc^2^)/3'.

Automatic conversion script
Id: cif_fix_values 3143 2015-03-26 13:38:13Z robertas 
;
_cod_original_sg_symbol_H-M P-1
_cod_database_code 7110836

loop_
_symmetry_equiv_pos_as_xyz
'x, y, z'
'-x, -y, -z'

loop_
_atom_site_aniso_label
_atom_site_aniso_U_11
_atom_site_aniso_U_22
_atom_site_aniso_U_33
_atom_site_aniso_U_23
_atom_site_aniso_U_13
_atom_site_aniso_U_12
O1 0.0538(9) 0.0444(8) 0.0308(8) 0.0254(7) 0.0184(7) 0.0133(7)
O2 0.0926(13) 0.0282(8) 0.0486(10) 0.0258(8) 0.0333(9) 0.0198(8)
O3 0.0478(9) 0.0421(8) 0.0309(8) 0.0139(7) 0.0239(7) 0.0185(7)
O4 0.0539(9) 0.0456(9) 0.0234(7) 0.0169(7) 0.0156(7) 0.0163(7)
O5 0.0529(9) 0.0288(7) 0.0522(9) 0.0254(7) 0.0305(8) 0.0218(7)
O6 0.0590(10) 0.0250(7) 0.0371(9) 0.0089(7) 0.0239(8) 0.0137(7)
O7 0.0587(10) 0.0215(7) 0.0363(8) 0.0132(6) 0.0222(7) 0.0137(6)
O8 0.0509(9) 0.0275(7) 0.0312(8) 0.0077(6) 0.0240(7) 0.0123(6)
O9 0.0611(10) 0.0596(10) 0.0401(9) 0.0370(8) 0.0318(8) 0.0320(8)
O10 0.0764(12) 0.0417(9) 0.0537(10) 0.0365(8) 0.0370(9) 0.0284(8)
O11 0.0430(8) 0.0253(7) 0.0288(7) 0.0069(6) 0.0190(6) 0.0095(6)
O12 0.0756(11) 0.0369(8) 0.0266(8) 0.0190(7) 0.0273(8) 0.0201(8)
N1 0.0489(10) 0.0255(9) 0.0339(9) 0.0191(8) 0.0203(8) 0.0129(8)
N2 0.0307(9) 0.0323(9) 0.0214(8) 0.0116(7) 0.0114(7) 0.0106(7)
N3 0.0354(9) 0.0210(8) 0.0268(9) 0.0113(7) 0.0129(7) 0.0100(7)
N4 0.0416(10) 0.0206(8) 0.0368(9) 0.0131(7) 0.0247(8) 0.0111(7)
N6 0.0345(9) 0.0233(8) 0.0213(8) 0.0110(7) 0.0125(7) 0.0103(7)
C1 0.0249(9) 0.0239(9) 0.0250(9) 0.0134(8) 0.0121(8) 0.0087(7)
C2 0.0245(9) 0.0255(9) 0.0216(9) 0.0096(8) 0.0107(8) 0.0045(7)
C3 0.0218(9) 0.0204(9) 0.0280(10) 0.0112(8) 0.0113(8) 0.0061(7)
C4 0.0242(9) 0.0251(9) 0.0267(10) 0.0156(8) 0.0105(8) 0.0067(7)
C5 0.0221(9) 0.0260(9) 0.0210(9) 0.0096(8) 0.0083(7) 0.0044(7)
C6 0.0269(10) 0.0194(9) 0.0273(10) 0.0099(8) 0.0121(8) 0.0073(7)
C7 0.0367(11) 0.0322(11) 0.0343(12) 0.0216(9) 0.0170(9) 0.0127(9)
C8 0.0301(10) 0.0235(10) 0.0408(12) 0.0159(9) 0.0205(9) 0.0108(8)
C9 0.0319(10) 0.0301(10) 0.0230(10) 0.0105(8) 0.0122(8) 0.0034(8)
C10 0.0240(9) 0.0216(9) 0.0234(9) 0.0100(8) 0.0118(8) 0.0062(7)
C11 0.0294(10) 0.0294(10) 0.0218(9) 0.0119(8) 0.0146(8) 0.0096(8)
C12 0.0307(10) 0.0309(10) 0.0286(10) 0.0184(9) 0.0167(8) 0.0112(8)
C13 0.0303(10) 0.0218(9) 0.0296(10) 0.0139(8) 0.0158(8) 0.0100(8)
C14 0.0230(9) 0.0218(9) 0.0228(9) 0.0104(8) 0.0108(7) 0.0062(7)
C15 0.0242(9) 0.0240(9) 0.0245(9) 0.0137(8) 0.0105(8) 0.0063(7)
C16 0.0293(10) 0.0218(9) 0.0282(10) 0.0084(8) 0.0137(8) 0.0061(8)
C17 0.0425(12) 0.0418(12) 0.0428(13) 0.0303(11) 0.0265(10) 0.0211(10)
C18 0.0266(10) 0.0254(10) 0.0225(9) 0.0088(8) 0.0122(8) 0.0075(8)
C19 0.0468(12) 0.0352(11) 0.0376(12) 0.0223(10) 0.0234(10) 0.0158(10)
C20 0.0561(14) 0.0360(12) 0.0470(14) 0.0253(11) 0.0234(12) 0.0202(11)
C21 0.065(2) 0.062(2) 0.067(2) 0.0433(15) 0.0341(15) 0.0372(14)
C22 0.0455(14) 0.071(2) 0.070(2) 0.049(2) 0.0200(13) 0.0211(13)
C23 0.0481(14) 0.065(2) 0.060(2) 0.0430(15) 0.0161(13) 0.0059(12)
C24 0.0498(13) 0.0360(12) 0.0436(13) 0.0239(10) 0.0177(11) 0.0065(10)
C25 0.0544(14) 0.0271(10) 0.0326(11) 0.0160(9) 0.0135(10) 0.0118(10)
C26 0.0551(15) 0.0470(14) 0.0471(14) 0.0306(12) 0.0179(12) 0.0158(11)
C27 0.066(2) 0.069(2) 0.061(2) 0.041(2) 0.0029(15) 0.0099(15)
C28 0.096(2) 0.059(2) 0.045(2) 0.0282(14) 0.004(2) 0.023(2)
C29 0.114(3) 0.055(2) 0.0363(14) 0.0192(13) 0.022(2) 0.035(2)
C30 0.079(2) 0.0523(15) 0.0374(13) 0.0230(12) 0.0298(13) 0.0312(14)
C31 0.0336(11) 0.0336(11) 0.0300(11) 0.0147(9) 0.0144(9) 0.0080(9)
C32 0.0363(12) 0.0369(12) 0.0353(12) 0.0138(10) 0.0091(10) 0.0097(9)
C33 0.0389(13) 0.0370(12) 0.0508(15) 0.0154(11) 0.0082(11) 0.0033(10)
C34 0.0526(15) 0.0398(13) 0.067(2) 0.0285(13) 0.0126(14) 0.0044(12)
C35 0.057(2) 0.0516(15) 0.060(2) 0.0372(14) 0.0118(14) 0.0071(12)
C36 0.0399(12) 0.0385(12) 0.0355(12) 0.0193(10) 0.0065(10) 0.0053(10)
C37 0.0330(11) 0.0363(11) 0.0258(10) 0.0153(9) 0.0126(9) 0.0136(9)
C38 0.0389(12) 0.0416(12) 0.0369(12) 0.0224(10) 0.0168(10) 0.0143(10)
C39 0.062(2) 0.0502(15) 0.055(2) 0.0357(13) 0.0213(13) 0.0176(13)
C40 0.066(2) 0.056(2) 0.068(2) 0.0369(15) 0.0266(15) 0.0345(14)
C41 0.0477(14) 0.061(2) 0.065(2) 0.0362(14) 0.0259(13) 0.0295(13)
C42 0.0395(12) 0.0466(13) 0.0455(14) 0.0233(11) 0.0216(11) 0.0187(10)
C43 0.0515(13) 0.0251(10) 0.0258(10) 0.0131(9) 0.0126(9) 0.0063(9)
C44 0.0542(14) 0.0416(13) 0.0369(12) 0.0231(11) 0.0187(11) 0.0070(11)
C45 0.083(2) 0.051(2) 0.047(2) 0.0293(13) 0.0261(14) -0.0005(14)
C46 0.103(2) 0.051(2) 0.050(2) 0.0365(14) 0.016(2) 0.003(2)
C47 0.080(2) 0.061(2) 0.056(2) 0.042(2) 0.0084(15) 0.011(2)
C48 0.0537(15) 0.0452(14) 0.0492(15) 0.0315(12) 0.0086(12) 0.0116(12)
C49 0.0305(10) 0.0271(10) 0.0365(11) 0.0161(9) 0.0134(9) 0.0099(8)
C50 0.0382(11) 0.0294(10) 0.0325(11) 0.0139(9) 0.0174(9) 0.0091(9)
C51 0.0447(13) 0.0456(13) 0.0500(14) 0.0273(11) 0.0283(11) 0.0181(11)
C52 0.0351(12) 0.0405(12) 0.0540(14) 0.0282(11) 0.0180(11) 0.0082(10)
C53 0.0365(12) 0.0399(13) 0.0491(14) 0.0247(11) 0.0068(11) 0.0008(10)
C54 0.0396(12) 0.0319(11) 0.0310(11) 0.0140(9) 0.0073(9) 0.0038(9)
C55 0.0529(13) 0.0285(11) 0.0432(12) 0.0211(10) 0.0293(11) 0.0181(10)
C56 0.0514(14) 0.0451(13) 0.0463(13) 0.0271(11) 0.0274(11) 0.0211(11)
C57 0.068(2) 0.073(2) 0.056(2) 0.0419(15) 0.0288(14) 0.0285(15)
C58 0.086(2) 0.081(2) 0.046(2) 0.038(2) 0.034(2) 0.029(2)
C59 0.084(2) 0.059(2) 0.053(2) 0.0324(13) 0.046(2) 0.0257(15)
C60 0.0583(15) 0.0416(13) 0.0455(13) 0.0240(11) 0.0339(12) 0.0190(11)
C61 0.0376(11) 0.0263(10) 0.0454(12) 0.0156(9) 0.0251(10) 0.0110(9)
C62 0.0454(13) 0.0301(11) 0.074(2) 0.0233(12) 0.0345(13) 0.0106(10)
C63 0.0407(14) 0.0365(13) 0.093(2) 0.0272(14) 0.0333(14) 0.0038(11)
C64 0.0389(14) 0.053(2) 0.062(2) 0.0071(14) 0.0206(13) -0.0072(12)
C65 0.0428(13) 0.0559(15) 0.0459(14) 0.0200(12) 0.0187(11) 0.0031(11)
C66 0.0391(12) 0.0318(11) 0.0397(12) 0.0121(10) 0.0194(10) 0.0031(9)
C79 0.0402(11) 0.0263(10) 0.0240(10) 0.0134(8) 0.0144(9) 0.0106(8)
C80 0.0405(12) 0.0324(11) 0.0294(11) 0.0156(9) 0.0129(9) 0.0084(9)
C81 0.0478(14) 0.0369(12) 0.0429(13) 0.0199(11) 0.0139(11) 0.0045(10)
C82 0.063(2) 0.0283(11) 0.0464(14) 0.0154(10) 0.0186(12) 0.0057(11)
C83 0.065(2) 0.0275(11) 0.0445(14) 0.0176(10) 0.0229(12) 0.0181(11)
C84 0.0433(12) 0.0308(11) 0.0321(11) 0.0150(9) 0.0155(10) 0.0133(9)
C85 0.0305(10) 0.0278(10) 0.0253(10) 0.0124(8) 0.0117(8) 0.0102(8)
C86 0.0366(11) 0.0349(11) 0.0315(11) 0.0189(9) 0.0156(9) 0.0088(9)
C87 0.0384(12) 0.0417(12) 0.0420(13) 0.0219(10) 0.0181(10) 0.0064(10)
C88 0.0312(11) 0.0389(12) 0.0336(11) 0.0145(10) 0.0072(9) 0.0054(9)
C89 0.0396(12) 0.0436(12) 0.0319(12) 0.0191(10) 0.0062(10) 0.0113(10)
C90 0.0412(12) 0.0297(10) 0.0264(10) 0.0158(9) 0.0085(9) 0.0084(9)

loop_
_atom_site_label
_atom_site_type_symbol
_atom_site_fract_x
_atom_site_fract_y
_atom_site_fract_z
_atom_site_U_iso_or_equiv
_atom_site_thermal_displace_type
_atom_site_occupancy
_atom_site_calc_flag
_atom_site_refinement_flags
O1 O 0.42687(10) 0.37465(9) 0.49971(9) 0.0408(4) Uani 1 d .
O2 O 0.48206(13) 0.48827(9) 0.62294(10) 0.0533(4) Uani 1 d .
O3 O 0.45710(10) 0.45506(9) 0.85153(9) 0.0399(4) Uani 1 d .
O4 O 0.54525(10) 0.38537(9) 0.88645(8) 0.0419(4) Uani 1 d .
O5 O 0.49784(10) 0.12675(8) 0.62735(9) 0.0396(4) Uani 1 d .
O6 O 0.45595(10) 0.12589(8) 0.50720(9) 0.0426(4) Uani 1 d .
O7 O 1.00691(10) 0.86918(8) 0.36967(9) 0.0392(4) Uani 1 d .
O8 O 1.02714(10) 0.86673(8) 0.48519(9) 0.0378(3) Uani 1 d .
O9 O 1.06006(11) 0.62404(10) 0.49782(9) 0.0446(4) Uani 1 d .
O10 O 1.02906(12) 0.50933(9) 0.38088(10) 0.0487(4) Uani 1 d .
O11 O 0.97413(9) 0.51198(8) 0.12054(8) 0.0345(3) Uani 1 d .
O12 O 0.97538(11) 0.62705(9) 0.12190(9) 0.0436(4) Uani 1 d .
N1 N 0.50646(11) 0.61357(9) 0.60326(10) 0.0339(4) Uani 1 d .
H1A H 0.52980(11) 0.61016(9) 0.56748(10) 0.038(6) Uiso 1 calc R
H1B H 0.49832(11) 0.56496(9) 0.60046(10) 0.053(7) Uiso 1 calc R
N2 N 0.63335(10) 0.50289(9) 1.05690(10) 0.0291(4) Uani 1 d .
H2A H 0.59324(10) 0.51708(9) 1.07732(10) 0.050(7) Uiso 1 calc R
H2B H 0.60118(10) 0.46708(9) 1.00040(10) 0.043(6) Uiso 1 calc R
N3 N 0.39699(10) -0.02863(9) 0.38200(10) 0.0285(4) Uani 1 d .
H3A H 0.41938(10) 0.02175(9) 0.42881(10) 0.043(6) Uiso 1 calc R
H3B H 0.43947(10) -0.05425(9) 0.38967(10) 0.033(6) Uiso 1 calc R
N4 N 0.95633(11) 0.97164(9) 0.57025(10) 0.0312(4) Uani 1 d .
H4A H 0.98626(11) 0.94712(9) 0.54094(10) 0.037(6) Uiso 1 calc R
H4B H 0.97182(11) 1.02478(9) 0.58588(10) 0.054(7) Uiso 1 calc R
N5 N 1.04868(11) 0.40448(10) 0.43565(10) 0.0354(4) Uiso 1 d .
H5A H 1.01016(11) 0.40237(10) 0.45765(10) 0.034(5) Uiso 1 calc R
H5B H 1.04526(11) 0.44529(10) 0.42442(10) 0.104(11) Uiso 1 calc R
N6 N 0.95484(10) 0.58543(9) -0.03017(9) 0.0265(3) Uani 1 d .
H6A H 0.96597(10) 0.59359(9) 0.02172(9) 0.054(7) Uiso 1 calc R
H6B H 0.98419(10) 0.55030(9) -0.05034(9) 0.040(6) Uiso 1 calc R
C1 C 0.46840(12) 0.36737(10) 0.62353(11) 0.0239(4) Uani 1 d .
C2 C 0.46872(12) 0.28811(11) 0.58480(11) 0.0251(4) Uani 1 d .
H2A H 0.45854(12) 0.26149(11) 0.52828(11) 0.022(5) Uiso 1 calc R
C3 C 0.48393(11) 0.24748(10) 0.62856(11) 0.0240(4) Uani 1 d .
C4 C 0.49849(11) 0.28693(11) 0.71107(11) 0.0247(4) Uani 1 d .
H4A H 0.51267(11) 0.26075(11) 0.74219(11) 0.026(5) Uiso 1 calc R
C5 C 0.49255(11) 0.36458(11) 0.74889(11) 0.0248(4) Uani 1 d .
C6 C 0.47841(12) 0.40451(11) 0.70486(11) 0.0255(4) Uani 1 d .
H6A H 0.47553(12) 0.45777(11) 0.73054(11) 0.032(5) Uiso 1 calc R
C7 C 0.45799(13) 0.41353(12) 0.57843(13) 0.0320(4) Uani 1 d .
C8 C 0.47915(13) 0.15990(11) 0.58428(13) 0.0300(4) Uani 1 d .
C9 C 0.49907(13) 0.40482(11) 0.83595(12) 0.0303(4) Uani 1 d .
C10 C 1.01114(11) 0.74681(10) 0.36727(11) 0.0234(4) Uani 1 d .
C11 C 1.02311(12) 0.70555(11) 0.41008(11) 0.0263(4) Uani 1 d .
H11A H 1.03174(12) 0.73210(11) 0.46613(11) 0.031(5) Uiso 1 calc R
C12 C 1.02261(12) 0.62601(11) 0.37198(12) 0.0275(4) Uani 1 d .
C13 C 1.00760(12) 0.58684(11) 0.28891(12) 0.0260(4) Uani 1 d .
H13A H 1.00613(12) 0.53229(11) 0.26213(12) 0.031(5) Uiso 1 calc R
C14 C 0.99476(11) 0.62691(10) 0.24490(11) 0.0229(4) Uani 1 d .
C15 C 0.99749(11) 0.70718(10) 0.28483(11) 0.0240(4) Uani 1 d .
H15A H 0.98995(11) 0.73509(10) 0.25542(11) 0.021(5) Uiso 1 calc R
C16 C 1.01512(12) 0.83444(11) 0.41054(12) 0.0282(4) Uani 1 d .
C17 C 1.03856(14) 0.58290(13) 0.42026(14) 0.0355(5) Uani 1 d .
C18 C 0.98016(12) 0.58513(11) 0.15533(11) 0.0260(4) Uani 1 d .
C19 C 0.41676(14) 0.62467(12) 0.57058(13) 0.0366(5) Uani 1 d .
H19A H 0.38944(14) 0.62539(12) 0.60731(13) 0.041(6) Uiso 1 calc R
C20 C 0.4232(2) 0.70361(13) 0.5716(2) 0.0441(5) Uani 1 d .
H20A H 0.4559(2) 0.70656(13) 0.5404(2) 0.048(7) Uiso 1 calc R
H20B H 0.4567(2) 0.74898(13) 0.6299(2) 0.040(6) Uiso 1 calc R
C21 C 0.3304(2) 0.7101(2) 0.5316(2) 0.0575(7) Uani 1 d .
H21A H 0.3007(2) 0.7136(2) 0.5668(2) 0.082(10) Uiso 1 calc R
H21B H 0.3358(2) 0.7599(2) 0.5294(2) 0.081(9) Uiso 1 calc R
C22 C 0.2741(2) 0.6391(2) 0.4443(2) 0.0584(7) Uani 1 d .
H22A H 0.3007(2) 0.6384(2) 0.4076(2) 0.051(7) Uiso 1 calc R
H22B H 0.2139(2) 0.6442(2) 0.4216(2) 0.083(9) Uiso 1 calc R
C23 C 0.2672(2) 0.5608(2) 0.4447(2) 0.0569(7) Uani 1 d .
H23A H 0.2355(2) 0.5594(2) 0.4770(2) 0.064(8) Uiso 1 calc R
H23B H 0.2325(2) 0.5150(2) 0.3867(2) 0.057(7) Uiso 1 calc R
C24 C 0.35887(15) 0.55284(13) 0.48302(14) 0.0434(5) Uani 1 d .
H24A H 0.38789(15) 0.54829(13) 0.44710(14) 0.042(6) Uiso 1 calc R
H24B H 0.35287(15) 0.50331(13) 0.48567(14) 0.041(6) Uiso 1 calc R
C25 C 0.5749(2) 0.67594(12) 0.69054(13) 0.0399(5) Uani 1 d .
H25A H 0.5873(2) 0.72843(12) 0.69329(13) 0.046(6) Uiso 1 calc R
C26 C 0.6604(2) 0.65236(14) 0.70864(15) 0.0488(6) Uani 1 d .
H26A H 0.6814(2) 0.64880(14) 0.66753(15) 0.061(8) Uiso 1 calc R
H26B H 0.6487(2) 0.59910(14) 0.70326(15) 0.048(6) Uiso 1 calc R
C27 C 0.7323(2) 0.7150(2) 0.7976(2) 0.0718(9) Uani 1 d .
H27A H 0.7865(2) 0.6979(2) 0.8095(2) 0.097(11) Uiso 1 calc R
H27B H 0.7477(2) 0.7670(2) 0.8010(2) 0.091(10) Uiso 1 calc R
C28 C 0.7016(2) 0.7257(2) 0.8625(2) 0.0757(9) Uani 1 d .
H28A H 0.7480(2) 0.7688(2) 0.9184(2) 0.098(11) Uiso 1 calc R
H28B H 0.6927(2) 0.6755(2) 0.8636(2) 0.086(10) Uiso 1 calc R
C29 C 0.6154(2) 0.7472(2) 0.8435(2) 0.0735(9) Uani 1 d .
H29A H 0.6263(2) 0.8007(2) 0.8493(2) 0.070(8) Uiso 1 calc R
H29B H 0.5946(2) 0.7500(2) 0.8845(2) 0.096(11) Uiso 1 calc R
C30 C 0.5428(2) 0.6855(2) 0.75491(15) 0.0542(7) Uani 1 d .
H30A H 0.5268(2) 0.6332(2) 0.75071(15) 0.056(7) Uiso 1 calc R
H30B H 0.4891(2) 0.7033(2) 0.74339(15) 0.056(7) Uiso 1 calc R
C31 C 0.68711(13) 0.57704(12) 1.06879(12) 0.0333(5) Uani 1 d .
H31A H 0.72582(13) 0.56130(12) 1.04063(12) 0.038(6) Uiso 1 calc R
C32 C 0.74587(14) 0.63933(13) 1.16114(13) 0.0408(5) Uani 1 d .
H32A H 0.78964(14) 0.61716(13) 1.18683(13) 0.055(7) Uiso 1 calc R
H32B H 0.70888(14) 0.65275(13) 1.19074(13) 0.047(6) Uiso 1 calc R
C33 C 0.7946(2) 0.71531(14) 1.1698(2) 0.0502(6) Uani 1 d .
H33A H 0.8303(2) 0.75621(14) 1.2298(2) 0.057(7) Uiso 1 calc R
H33B H 0.8358(2) 0.70245(14) 1.1448(2) 0.053(7) Uiso 1 calc R
C34 C 0.7307(2) 0.74968(15) 1.1272(2) 0.0586(7) Uani 1 d .
H34A H 0.7647(2) 0.79658(15) 1.1314(2) 0.061(7) Uiso 1 calc R
H34B H 0.6935(2) 0.76794(15) 1.1558(2) 0.061(8) Uiso 1 calc R
C35 C 0.6712(2) 0.6866(2) 1.0353(2) 0.0584(7) Uani 1 d .
H35A H 0.6274(2) 0.7087(2) 1.0096(2) 0.068(8) Uiso 1 calc R
H35B H 0.7078(2) 0.6729(2) 1.0054(2) 0.075(9) Uiso 1 calc R
C36 C 0.62238(15) 0.61105(13) 1.02640(14) 0.0420(5) Uani 1 d .
H36A H 0.58141(15) 0.62386(13) 1.05166(14) 0.046(6) Uiso 1 calc R
H36B H 0.58650(15) 0.57023(13) 0.96638(14) 0.049(7) Uiso 1 calc R
C37 C 0.68256(13) 0.45971(12) 1.09635(12) 0.0320(4) Uani 1 d .
H37A H 0.71017(13) 0.49553(12) 1.15842(12) 0.037(6) Uiso 1 calc R
C38 C 0.61446(14) 0.38515(13) 1.07138(14) 0.0381(5) Uani 1 d .
H38A H 0.58205(14) 0.35165(13) 1.00969(14) 0.039(6) Uiso 1 calc R
H38B H 0.57079(14) 0.40154(13) 1.09229(14) 0.058(7) Uiso 1 calc R
C39 C 0.6590(2) 0.3356(2) 1.1068(2) 0.0538(6) Uani 1 d .
H39A H 0.6829(2) 0.3658(2) 1.1684(2) 0.060(8) Uiso 1 calc R
H39B H 0.6141(2) 0.2849(2) 1.0844(2) 0.066(8) Uiso 1 calc R
C40 C 0.7338(2) 0.3166(2) 1.0844(2) 0.0612(7) Uani 1 d .
H40A H 0.7088(2) 0.2804(2) 1.0232(2) 0.062(8) Uiso 1 calc R
H40B H 0.7641(2) 0.2885(2) 1.1118(2) 0.071(8) Uiso 1 calc R
C41 C 0.8008(2) 0.3926(2) 1.1118(2) 0.0553(7) Uani 1 d .
H41A H 0.8479(2) 0.3785(2) 1.0952(2) 0.060(7) Uiso 1 calc R
H41B H 0.8290(2) 0.4271(2) 1.1734(2) 0.063(8) Uiso 1 calc R
C42 C 0.75593(15) 0.43862(14) 1.07214(15) 0.0428(5) Uani 1 d .
H42A H 0.80031(15) 0.48826(14) 1.09140(15) 0.049(7) Uiso 1 calc R
H42B H 0.73053(15) 0.40541(14) 1.01058(15) 0.047(6) Uiso 1 calc R
C43 C 0.38537(14) -0.01898(12) 0.30889(12) 0.0362(5) Uani 1 d .
H43A H 0.36892(14) -0.07315(12) 0.25913(12) 0.030(5) Uiso 1 calc R
C44 C 0.4747(2) 0.03127(14) 0.33015(14) 0.0442(6) Uani 1 d .
H44A H 0.5198(2) 0.00344(14) 0.34013(14) 0.052(7) Uiso 1 calc R
H44B H 0.4942(2) 0.08358(14) 0.38201(14) 0.052(7) Uiso 1 calc R
C45 C 0.4676(2) 0.0450(2) 0.2587(2) 0.0615(8) Uani 1 d .
H45A H 0.5248(2) 0.0810(2) 0.2755(2) 0.069(8) Uiso 1 calc R
H45B H 0.4553(2) -0.0068(2) 0.2088(2) 0.077(9) Uiso 1 calc R
C46 C 0.3942(2) 0.0819(2) 0.2370(2) 0.0712(9) Uani 1 d .
H46A H 0.4100(2) 0.1364(2) 0.2848(2) 0.066(8) Uiso 1 calc R
H46B H 0.3887(2) 0.0869(2) 0.1885(2) 0.091(10) Uiso 1 calc R
C47 C 0.3058(2) 0.0318(2) 0.2163(2) 0.0688(8) Uani 1 d .
H47A H 0.2869(2) -0.0208(2) 0.1649(2) 0.079(9) Uiso 1 calc R
H47B H 0.2604(2) 0.0590(2) 0.2053(2) 0.093(11) Uiso 1 calc R
C48 C 0.3123(2) 0.01884(15) 0.2882(2) 0.0516(6) Uani 1 d .
H48A H 0.3253(2) 0.07088(15) 0.3381(2) 0.057(7) Uiso 1 calc R
H48B H 0.2548(2) -0.01657(15) 0.2718(2) 0.061(8) Uiso 1 calc R
C49 C 0.31680(13) -0.07333(11) 0.37814(12) 0.0320(4) Uani 1 d .
H49A H 0.27116(13) -0.04454(11) 0.37250(12) 0.030(5) Uiso 1 calc R
C50 C 0.34580(14) -0.07090(12) 0.46069(13) 0.0339(5) Uani 1 d .
H50A H 0.36569(14) -0.01460(12) 0.50670(13) 0.039(6) Uiso 1 calc R
H50B H 0.39670(14) -0.09255(12) 0.47072(13) 0.027(5) Uiso 1 calc R
C51 C 0.26981(15) -0.12000(13) 0.46079(15) 0.0430(5) Uani 1 d .
H51A H 0.29171(15) -0.12029(13) 0.51371(15) 0.038(6) Uiso 1 calc R
H51B H 0.22141(15) -0.09495(13) 0.45705(15) 0.060(7) Uiso 1 calc R
C52 C 0.23405(15) -0.20607(13) 0.38691(14) 0.0425(5) Uani 1 d .
H52A H 0.28144(15) -0.23223(13) 0.39256(14) 0.045(6) Uiso 1 calc R
H52B H 0.18427(15) -0.23673(13) 0.38686(14) 0.046(6) Uiso 1 calc R
C53 C 0.20197(15) -0.20670(14) 0.30483(15) 0.0462(6) Uani 1 d .
H53A H 0.17967(15) -0.26271(14) 0.25770(15) 0.049(7) Uiso 1 calc R
H53B H 0.15224(15) -0.18335(14) 0.29781(15) 0.053(7) Uiso 1 calc R
C54 C 0.27635(14) -0.15912(12) 0.30297(13) 0.0387(5) Uani 1 d .
H54A H 0.25274(14) -0.15765(12) 0.25070(13) 0.051(7) Uiso 1 calc R
H54B H 0.32310(14) -0.18601(12) 0.30352(13) 0.039(6) Uiso 1 calc R
C55 C 0.98993(15) 0.96744(12) 0.64829(13) 0.0373(5) Uani 1 d .
H55A H 0.97986(15) 0.90982(12) 0.63193(13) 0.038(6) Uiso 1 calc R
C56 C 1.0896(2) 1.00981(14) 0.69803(14) 0.0437(5) Uani 1 d .
H56A H 1.1010(2) 1.06629(14) 0.71201(14) 0.042(6) Uiso 1 calc R
H56B H 1.1192(2) 0.98361(14) 0.66353(14) 0.042(6) Uiso 1 calc R
C57 C 1.1286(2) 1.0072(2) 0.7786(2) 0.0609(7) Uani 1 d .
H57A H 1.1232(2) 0.9511(2) 0.7646(2) 0.055(7) Uiso 1 calc R
H57B H 1.1925(2) 1.0381(2) 0.8115(2) 0.066(8) Uiso 1 calc R
C58 C 1.0805(2) 1.0423(2) 0.8306(2) 0.0671(8) Uani 1 d .
H58A H 1.1042(2) 1.0369(2) 0.8805(2) 0.081(9) Uiso 1 calc R
H58B H 1.0915(2) 1.1001(2) 0.8499(2) 0.086(10) Uiso 1 calc R
C59 C 0.9812(2) 0.9999(2) 0.7803(2) 0.0584(7) Uani 1 d .
H59A H 0.9514(2) 1.0253(2) 0.8149(2) 0.067(8) Uiso 1 calc R
H59B H 0.9700(2) 0.9432(2) 0.7654(2) 0.063(8) Uiso 1 calc R
C60 C 0.9422(2) 1.00370(14) 0.70058(14) 0.0439(5) Uani 1 d .
H60A H 0.8780(2) 0.97377(14) 0.66787(14) 0.046(6) Uiso 1 calc R
H60B H 0.9489(2) 1.06015(14) 0.71523(14) 0.051(7) Uiso 1 calc R
C61 C 0.85869(14) 0.93553(12) 0.51130(13) 0.0354(5) Uani 1 d .
H61A H 0.82598(14) 0.96599(12) 0.54077(13) 0.033(5) Uiso 1 calc R
C62 C 0.8251(2) 0.84734(13) 0.4840(2) 0.0487(6) Uani 1 d .
H62A H 0.8600(2) 0.81666(13) 0.4588(2) 0.059(7) Uiso 1 calc R
H62B H 0.8326(2) 0.84285(13) 0.5331(2) 0.050(7) Uiso 1 calc R
C63 C 0.7270(2) 0.81310(15) 0.4202(2) 0.0591(7) Uani 1 d .
H63A H 0.7057(2) 0.75575(15) 0.4014(2) 0.075(9) Uiso 1 calc R
H63B H 0.6921(2) 0.84155(15) 0.4472(2) 0.049(7) Uiso 1 calc R
C64 C 0.7119(2) 0.8214(2) 0.3449(2) 0.0635(8) Uani 1 d .
H64A H 0.6478(2) 0.7991(2) 0.3052(2) 0.060(7) Uiso 1 calc R
H64B H 0.7442(2) 0.7907(2) 0.3159(2) 0.069(8) Uiso 1 calc R
C65 C 0.7445(2) 0.9092(2) 0.3723(2) 0.0522(6) Uani 1 d .
H65A H 0.7083(2) 0.9388(2) 0.3963(2) 0.068(8) Uiso 1 calc R
H65B H 0.7373(2) 0.9136(2) 0.3232(2) 0.065(8) Uiso 1 calc R
C66 C 0.84233(14) 0.94635(13) 0.43752(13) 0.0397(5) Uani 1 d .
H66A H 0.87911(14) 0.92113(13) 0.41109(13) 0.040(6) Uiso 1 calc R
H66B H 0.86084(14) 1.00427(13) 0.45756(13) 0.041(6) Uiso 1 calc R
C67 C 1.14143(14) 0.42623(12) 0.50170(13) 0.0365(5) Uiso 1 d .
H67A H 1.18364(14) 0.42759(12) 0.47791(13) 0.046(6) Uiso 1 calc R
C68 C 1.16339(15) 0.51013(13) 0.57479(14) 0.0436(5) Uiso 1 d .
H68A H 1.15954(15) 0.54881(13) 0.55525(14) 0.066(8) Uiso 1 calc R
H68B H 1.11961(15) 0.51067(13) 0.59663(14) 0.032(5) Uiso 1 calc R
C69 C 1.2566(2) 0.5352(2) 0.6443(2) 0.0557(6) Uiso 1 d .
H69A H 1.3006(2) 0.5378(2) 0.6234(2) 0.059(7) Uiso 1 calc R
H69B H 1.2695(2) 0.5893(2) 0.6916(2) 0.095(10) Uiso 1 calc R
C70 C 1.2649(2) 0.47579(15) 0.6746(2) 0.0544(6) Uiso 1 d .
H70A H 1.2241(2) 0.47625(15) 0.6996(2) 0.060(7) Uiso 1 calc R
H70B H 1.3262(2) 0.49192(15) 0.7183(2) 0.074(8) Uiso 1 calc R
C71 C 1.2422(2) 0.3915(2) 0.6021(2) 0.0564(7) Uiso 1 d .
H71A H 1.2877(2) 0.3899(2) 0.5820(2) 0.075(9) Uiso 1 calc R
H71B H 1.2441(2) 0.3533(2) 0.6223(2) 0.072(8) Uiso 1 calc R
C72 C 1.15087(15) 0.36514(14) 0.52973(14) 0.0431(5) Uiso 1 d .
H72A H 1.10460(15) 0.35849(14) 0.54719(14) 0.048(6) Uiso 1 calc R
H72B H 1.14171(15) 0.31264(14) 0.48222(14) 0.036(5) Uiso 1 calc R
C73 C 1.01633(14) 0.32695(13) 0.35405(14) 0.0409(5) Uiso 1 d .
H73A H 1.02154(14) 0.28243(13) 0.36585(14) 0.058(7) Uiso 1 calc R
C74 C 1.0714(2) 0.3286(2) 0.3093(2) 0.0545(6) Uiso 1 d .
H74A H 1.1339(2) 0.3358(2) 0.3443(2) 0.066(8) Uiso 1 calc R
H74B H 1.0697(2) 0.3742(2) 0.2998(2) 0.026(5) Uiso 1 calc R
C75 C 1.0341(2) 0.2497(2) 0.2251(2) 0.0735(8) Uiso 1 d .
H75A H 1.0680(2) 0.2526(2) 0.1949(2) 0.083(9) Uiso 1 calc R
H75B H 1.0423(2) 0.2051(2) 0.2354(2) 0.062(7) Uiso 1 calc R
C76 C 0.9366(2) 0.2324(2) 0.1711(2) 0.0677(8) Uiso 1 d .
H76A H 0.9288(2) 0.2736(2) 0.1553(2) 0.055(7) Uiso 1 calc R
H76B H 0.9146(2) 0.1796(2) 0.1192(2) 0.145(15) Uiso 1 calc R
C77 C 0.8834(2) 0.2321(2) 0.2169(2) 0.0596(7) Uiso 1 d .
H77A H 0.8868(2) 0.1876(2) 0.2281(2) 0.091(10) Uiso 1 calc R
H77B H 0.8204(2) 0.2231(2) 0.1815(2) 0.062(7) Uiso 1 calc R
C78 C 0.9187(2) 0.31198(14) 0.29992(15) 0.0484(6) Uiso 1 d .
H78A H 0.9120(2) 0.35627(14) 0.28879(15) 0.067(8) Uiso 1 calc R
H78B H 0.8839(2) 0.31019(14) 0.32970(15) 0.067(8) Uiso 1 calc R
C79 C 0.99570(13) 0.66378(11) -0.01849(12) 0.0300(4) Uani 1 d .
H79A H 0.99033(13) 0.65412(11) -0.07354(12) 0.024(5) Uiso 1 calc R
C80 C 1.09417(14) 0.69359(12) 0.04262(13) 0.0355(5) Uani 1 d .
H80A H 1.12282(14) 0.65275(12) 0.02091(13) 0.045(6) Uiso 1 calc R
H80B H 1.10094(14) 0.70167(12) 0.09704(13) 0.037(6) Uiso 1 calc R
C81 C 1.1401(2) 0.77272(13) 0.05507(15) 0.0458(6) Uani 1 d .
H81A H 1.2030(2) 0.79263(13) 0.09741(15) 0.058(7) Uiso 1 calc R
H81B H 1.1389(2) 0.76329(13) 0.00190(15) 0.053(7) Uiso 1 calc R
C82 C 1.0946(2) 0.83530(13) 0.0833(2) 0.0505(6) Uani 1 d .
H82A H 1.1227(2) 0.88428(13) 0.0868(2) 0.054(7) Uiso 1 calc R
H82B H 1.1022(2) 0.84958(13) 0.1397(2) 0.061(8) Uiso 1 calc R
C83 C 0.9957(2) 0.80464(12) 0.02290(15) 0.0464(6) Uani 1 d .
H83A H 0.9881(2) 0.79579(12) -0.03198(15) 0.047(6) Uiso 1 calc R
H83B H 0.9672(2) 0.84568(12) 0.04451(15) 0.051(7) Uiso 1 calc R
C84 C 0.94978(14) 0.72607(12) 0.01152(13) 0.0363(5) Uani 1 d .
H84A H 0.95267(14) 0.73553(12) 0.06525(13) 0.036(6) Uiso 1 calc R
H84B H 0.88649(14) 0.70630(12) -0.02985(13) 0.031(5) Uiso 1 calc R
C85 C 0.85692(12) 0.54479(11) -0.08647(12) 0.0287(4) Uani 1 d .
H85A H 0.82389(12) 0.57798(11) -0.05973(12) 0.034(5) Uiso 1 calc R
C86 C 0.83546(13) 0.46387(12) -0.09238(13) 0.0337(5) Uani 1 d .
H86A H 0.84856(13) 0.47295(12) -0.03623(13) 0.058(7) Uiso 1 calc R
H86B H 0.87394(13) 0.43339(12) -0.11150(13) 0.028(5) Uiso 1 calc R
C87 C 0.73801(14) 0.41441(14) -0.15281(14) 0.0410(5) Uani 1 d .
H87A H 0.72793(14) 0.36092(14) -0.15857(14) 0.058(7) Uiso 1 calc R
H87B H 0.69957(14) 0.44132(14) -0.12995(14) 0.057(7) Uiso 1 calc R
C88 C 0.71317(14) 0.40473(13) -0.23817(13) 0.0393(5) Uani 1 d .
H88A H 0.64955(14) 0.37410(13) -0.27573(13) 0.039(6) Uiso 1 calc R
H88B H 0.74850(14) 0.37438(13) -0.26297(13) 0.041(6) Uiso 1 calc R
C89 C 0.73088(14) 0.48705(13) -0.22996(14) 0.0421(5) Uani 1 d .
H89A H 0.69400(14) 0.51660(13) -0.20688(14) 0.044(6) Uiso 1 calc R
H89B H 0.71403(14) 0.48017(13) -0.28586(14) 0.039(6) Uiso 1 calc R
C90 C 0.82952(14) 0.53564(12) -0.17230(12) 0.0344(5) Uani 1 d .
H90A H 0.86627(14) 0.50798(12) -0.19718(12) 0.040(6) Uiso 1 calc R
H90B H 0.83956(14) 0.58922(12) -0.16635(12) 0.043(6) Uiso 1 calc R

loop_
_atom_type_symbol
_atom_type_description
_atom_type_scat_dispersion_real
_atom_type_scat_dispersion_imag
_atom_type_scat_source
C C 0.0033 0.0016 'International Tables Vol C Tables 4.2.6.8 and 6.1.1.4'
H H 0.0000 0.0000 'International Tables Vol C Tables 4.2.6.8 and 6.1.1.4'
N N 0.0061 0.0033 'International Tables Vol C Tables 4.2.6.8 and 6.1.1.4'
O O 0.0106 0.0060 'International Tables Vol C Tables 4.2.6.8 and 6.1.1.4'

loop_
_geom_angle_atom_site_label_1
_geom_angle_atom_site_label_2
_geom_angle_atom_site_label_3
_geom_angle
C19 N1 C25 118.2(2)
C37 N2 C31 117.89(15)
C43 N3 C49 118.2(2)
C55 N4 C61 118.4(2)
C73 N5 C67 117.1(2)
C79 N6 C85 118.51(14)
C2 C1 C6 119.4(2)
C2 C1 C7 120.7(2)
C6 C1 C7 119.9(2)
C1 C2 C3 120.4(2)
C4 C3 C2 119.3(2)
C4 C3 C8 120.8(2)
C2 C3 C8 119.8(2)
C3 C4 C5 120.8(2)
C6 C5 C4 119.0(2)
C6 C5 C9 119.9(2)
C4 C5 C9 121.1(2)
C5 C6 C1 120.8(2)
O2 C7 O1 124.9(2)
O2 C7 C1 116.6(2)
O1 C7 C1 118.5(2)
O6 C8 O5 125.3(2)
O6 C8 C3 117.1(2)
O5 C8 C3 117.6(2)
O3 C9 O4 125.4(2)
O3 C9 C5 116.6(2)
O4 C9 C5 118.0(2)
C15 C10 C11 119.1(2)
C15 C10 C16 120.4(2)
C11 C10 C16 120.5(2)
C12 C11 C10 121.0(2)
C11 C12 C13 119.1(2)
C11 C12 C17 120.3(2)
C13 C12 C17 120.6(2)
C14 C13 C12 120.7(2)
C13 C14 C15 119.3(2)
C13 C14 C18 120.8(2)
C15 C14 C18 119.8(2)
C10 C15 C14 120.8(2)
O7 C16 O8 125.2(2)
O7 C16 C10 117.6(2)
O8 C16 C10 117.2(2)
O10 C17 O9 124.9(2)
O10 C17 C12 117.7(2)
O9 C17 C12 117.4(2)
O11 C18 O12 125.3(2)
O11 C18 C14 117.8(2)
O12 C18 C14 116.9(2)
N1 C19 C24 108.2(2)
N1 C19 C20 111.7(2)
C24 C19 C20 111.9(2)
C19 C20 C21 110.4(2)
C22 C21 C20 111.8(2)
C21 C22 C23 110.8(2)
C24 C23 C22 110.8(2)
C23 C24 C19 111.4(2)
N1 C25 C30 111.8(2)
N1 C25 C26 108.4(2)
C30 C25 C26 111.1(2)
C25 C26 C27 110.0(2)
C28 C27 C26 111.7(3)
C27 C28 C29 111.0(2)
C28 C29 C30 111.8(2)
C25 C30 C29 110.6(2)
N2 C31 C36 107.7(2)
N2 C31 C32 111.9(2)
C36 C31 C32 110.9(2)
C31 C32 C33 109.7(2)
C34 C33 C32 112.1(2)
C33 C34 C35 110.5(2)
C36 C35 C34 110.9(2)
C31 C36 C35 111.3(2)
N2 C37 C42 112.6(2)
N2 C37 C38 107.7(2)
C42 C37 C38 111.7(2)
C37 C38 C39 111.5(2)
C40 C39 C38 111.4(2)
C39 C40 C41 111.2(2)
C40 C41 C42 110.9(2)
C37 C42 C41 109.8(2)
N3 C43 C48 111.6(2)
N3 C43 C44 107.7(2)
C48 C43 C44 111.7(2)
C43 C44 C45 110.7(2)
C46 C45 C44 111.2(2)
C47 C46 C45 111.6(2)
C46 C47 C48 111.3(2)
C43 C48 C47 110.0(2)
N3 C49 C50 107.4(2)
N3 C49 C54 111.4(2)
C50 C49 C54 112.4(2)
C49 C50 C51 111.4(2)
C52 C51 C50 110.3(2)
C53 C52 C51 110.3(2)
C54 C53 C52 111.2(2)
C53 C54 C49 111.1(2)
N4 C55 C56 108.2(2)
N4 C55 C60 112.4(2)
C56 C55 C60 111.2(2)
C55 C56 C57 111.0(2)
C58 C57 C56 110.8(2)
C59 C58 C57 111.1(2)
C58 C59 C60 111.3(2)
C55 C60 C59 109.8(2)
N4 C61 C66 108.0(2)
N4 C61 C62 111.9(2)
C66 C61 C62 112.0(2)
C63 C62 C61 109.2(2)
C64 C63 C62 111.7(2)
C63 C64 C65 110.2(2)
C64 C65 C66 110.6(2)
C61 C66 C65 112.0(2)
N5 C67 C72 111.6(2)
N5 C67 C68 108.1(2)
C72 C67 C68 111.4(2)
C69 C68 C67 110.5(2)
C70 C69 C68 110.7(2)
C69 C70 C71 110.4(2)
C72 C71 C70 112.3(2)
C71 C72 C67 111.3(2)
N5 C73 C74 111.4(2)
N5 C73 C78 108.7(2)
C74 C73 C78 111.0(2)
C73 C74 C75 109.7(2)
C76 C75 C74 112.3(3)
C77 C76 C75 110.7(3)
C76 C77 C78 110.9(2)
C73 C78 C77 109.7(2)
N6 C79 C84 112.5(2)
N6 C79 C80 108.48(15)
C84 C79 C80 111.1(2)
C79 C80 C81 110.8(2)
C82 C81 C80 111.1(2)
C81 C82 C83 111.2(2)
C82 C83 C84 111.5(2)
C79 C84 C83 109.5(2)
N6 C85 C90 112.1(2)
N6 C85 C86 107.09(15)
C90 C85 C86 112.1(2)
C85 C86 C87 111.9(2)
C88 C87 C86 110.9(2)
C87 C88 C89 110.1(2)
C88 C89 C90 110.6(2)
C85 C90 C89 110.0(2)

loop_
_geom_bond_atom_site_label_1
_geom_bond_atom_site_label_2
_geom_bond_distance
O1 C7 1.265(2)
O2 C7 1.251(2)
O3 C9 1.259(2)
O4 C9 1.263(2)
O5 C8 1.263(2)
O6 C8 1.258(2)
O7 C16 1.255(2)
O8 C16 1.263(2)
O9 C17 1.273(3)
O10 C17 1.255(3)
O11 C18 1.255(2)
O12 C18 1.258(2)
N1 C19 1.500(3)
N1 C25 1.504(3)
N2 C37 1.506(2)
N2 C31 1.511(3)
N3 C43 1.504(2)
N3 C49 1.507(2)
N4 C55 1.499(3)
N4 C61 1.503(3)
N5 C73 1.506(3)
N5 C67 1.506(3)
N6 C79 1.499(2)
N6 C85 1.504(2)
C1 C2 1.392(3)
C1 C6 1.393(3)
C1 C7 1.514(3)
C2 C3 1.397(3)
C3 C4 1.388(3)
C3 C8 1.516(3)
C4 C5 1.396(3)
C5 C6 1.390(3)
C5 C9 1.518(3)
C10 C15 1.392(3)
C10 C11 1.393(3)
C10 C16 1.519(2)
C11 C12 1.392(3)
C12 C13 1.396(3)
C12 C17 1.513(3)
C13 C14 1.392(3)
C14 C15 1.396(2)
C14 C18 1.513(3)
C19 C24 1.524(3)
C19 C20 1.526(3)
C20 C21 1.531(3)
C21 C22 1.512(4)
C22 C23 1.526(4)
C23 C24 1.520(3)
C25 C30 1.522(3)
C25 C26 1.527(3)
C26 C27 1.540(4)
C27 C28 1.512(5)
C28 C29 1.520(4)
C29 C30 1.534(4)
C31 C36 1.523(3)
C31 C32 1.528(3)
C32 C33 1.536(3)
C33 C34 1.522(3)
C34 C35 1.527(4)
C35 C36 1.527(3)
C37 C42 1.522(3)
C37 C38 1.528(3)
C38 C39 1.537(3)
C39 C40 1.520(4)
C40 C41 1.522(4)
C41 C42 1.526(3)
C43 C48 1.523(3)
C43 C44 1.527(3)
C44 C45 1.535(3)
C45 C46 1.518(4)
C46 C47 1.516(4)
C47 C48 1.538(4)
C49 C50 1.520(3)
C49 C54 1.532(3)
C50 C51 1.537(3)
C51 C52 1.529(3)
C52 C53 1.526(3)
C53 C54 1.521(3)
C55 C56 1.524(3)
C55 C60 1.525(3)
C56 C57 1.531(3)
C57 C58 1.521(4)
C58 C59 1.519(4)
C59 C60 1.529(3)
C61 C66 1.515(3)
C61 C62 1.533(3)
C62 C63 1.529(3)
C63 C64 1.521(4)
C64 C65 1.522(4)
C65 C66 1.532(3)
C67 C72 1.525(3)
C67 C68 1.528(3)
C68 C69 1.525(3)
C69 C70 1.525(4)
C70 C71 1.526(4)
C71 C72 1.524(3)
C73 C74 1.521(3)
C73 C78 1.525(3)
C74 C75 1.536(4)
C75 C76 1.514(4)
C76 C77 1.506(4)
C77 C78 1.538(4)
C79 C84 1.522(3)
C79 C80 1.525(3)
C80 C81 1.535(3)
C81 C82 1.513(3)
C82 C83 1.527(3)
C83 C84 1.535(3)
C85 C90 1.528(3)
C85 C86 1.530(3)
C86 C87 1.531(3)
C87 C88 1.520(3)
C88 C89 1.531(3)
C89 C90 1.538(3)

loop_
_geom_torsion_atom_site_label_1
_geom_torsion_atom_site_label_2
_geom_torsion_atom_site_label_3
_geom_torsion_atom_site_label_4
_geom_torsion
C6 C1 C2 C3 -3.6(3)
C7 C1 C2 C3 176.0(2)
C1 C2 C3 C4 0.2(3)
C1 C2 C3 C8 176.7(2)
C2 C3 C4 C5 4.1(3)
C8 C3 C4 C5 -172.4(2)
C3 C4 C5 C6 -4.8(3)
C3 C4 C5 C9 173.7(2)
C4 C5 C6 C1 1.3(3)
C9 C5 C6 C1 -177.2(2)
C2 C1 C6 C5 2.8(3)
C7 C1 C6 C5 -176.7(2)
C2 C1 C7 O2 -161.1(2)
C6 C1 C7 O2 18.4(3)
C2 C1 C7 O1 18.2(3)
C6 C1 C7 O1 -162.2(2)
C4 C3 C8 O6 172.2(2)
C2 C3 C8 O6 -4.2(3)
C4 C3 C8 O5 -7.1(3)
C2 C3 C8 O5 176.4(2)
C6 C5 C9 O3 28.4(3)
C4 C5 C9 O3 -150.1(2)
C6 C5 C9 O4 -151.9(2)
C4 C5 C9 O4 29.6(3)
C15 C10 C11 C12 0.8(3)
C16 C10 C11 C12 -177.8(2)
C10 C11 C12 C13 -1.6(3)
C10 C11 C12 C17 178.1(2)
C11 C12 C13 C14 1.1(3)
C17 C12 C13 C14 -178.6(2)
C12 C13 C14 C15 0.3(3)
C12 C13 C14 C18 178.9(2)
C11 C10 C15 C14 0.7(3)
C16 C10 C15 C14 179.3(2)
C13 C14 C15 C10 -1.3(3)
C18 C14 C15 C10 -179.8(2)
C15 C10 C16 O7 -0.9(3)
C11 C10 C16 O7 177.6(2)
C15 C10 C16 O8 179.6(2)
C11 C10 C16 O8 -1.9(3)
C11 C12 C17 O10 173.4(2)
C13 C12 C17 O10 -6.9(3)
C11 C12 C17 O9 -6.2(3)
C13 C12 C17 O9 173.5(2)
C13 C14 C18 O11 4.6(3)
C15 C14 C18 O11 -176.8(2)
C13 C14 C18 O12 -175.1(2)
C15 C14 C18 O12 3.4(3)
C25 N1 C19 C24 -178.0(2)
C25 N1 C19 C20 58.4(2)
N1 C19 C20 C21 175.6(2)
C24 C19 C20 C21 54.1(3)
C19 C20 C21 C22 -55.2(3)
C20 C21 C22 C23 56.6(3)
C21 C22 C23 C24 -56.5(3)
C22 C23 C24 C19 55.7(3)
N1 C19 C24 C23 -178.5(2)
C20 C19 C24 C23 -55.0(3)
C19 N1 C25 C30 58.2(2)
C19 N1 C25 C26 -178.9(2)
N1 C25 C26 C27 179.9(2)
C30 C25 C26 C27 -56.8(3)
C25 C26 C27 C28 56.5(3)
C26 C27 C28 C29 -55.5(3)
C27 C28 C29 C30 54.9(4)
N1 C25 C30 C29 177.9(2)
C26 C25 C30 C29 56.6(3)
C28 C29 C30 C25 -55.5(3)
C37 N2 C31 C36 -177.7(2)
C37 N2 C31 C32 -55.6(2)
N2 C31 C32 C33 -176.6(2)
C36 C31 C32 C33 -56.3(2)
C31 C32 C33 C34 56.3(3)
C32 C33 C34 C35 -56.0(3)
C33 C34 C35 C36 55.3(3)
N2 C31 C36 C35 180.0(2)
C32 C31 C36 C35 57.2(3)
C34 C35 C36 C31 -56.4(3)
C31 N2 C37 C42 -53.4(2)
C31 N2 C37 C38 -177.0(2)
N2 C37 C38 C39 178.4(2)
C42 C37 C38 C39 54.3(2)
C37 C38 C39 C40 -52.8(3)
C38 C39 C40 C41 54.6(3)
C39 C40 C41 C42 -57.8(3)
N2 C37 C42 C41 -178.1(2)
C38 C37 C42 C41 -56.8(2)
C40 C41 C42 C37 58.4(3)
C49 N3 C43 C48 54.4(2)
C49 N3 C43 C44 177.4(2)
N3 C43 C44 C45 -178.9(2)
C48 C43 C44 C45 -56.0(3)
C43 C44 C45 C46 54.9(3)
C44 C45 C46 C47 -55.4(3)
C45 C46 C47 C48 56.2(3)
N3 C43 C48 C47 177.0(2)
C44 C43 C48 C47 56.3(3)
C46 C47 C48 C43 -56.0(3)
C43 N3 C49 C50 -177.4(2)
C43 N3 C49 C54 59.2(2)
N3 C49 C50 C51 -176.2(2)
C54 C49 C50 C51 -53.3(2)
C49 C50 C51 C52 55.5(2)
C50 C51 C52 C53 -57.9(2)
C51 C52 C53 C54 58.4(3)
C52 C53 C54 C49 -55.5(3)
N3 C49 C54 C53 173.7(2)
C50 C49 C54 C53 53.1(2)
C61 N4 C55 C56 -178.5(2)
C61 N4 C55 C60 -55.4(2)
N4 C55 C56 C57 -179.6(2)
C60 C55 C56 C57 56.6(2)
C55 C56 C57 C58 -55.5(3)
C56 C57 C58 C59 55.6(3)
C57 C58 C59 C60 -56.8(3)
N4 C55 C60 C59 -178.3(2)
C56 C55 C60 C59 -56.9(2)
C58 C59 C60 C55 57.0(3)
C55 N4 C61 C66 -179.1(2)
C55 N4 C61 C62 -55.4(2)
N4 C61 C62 C63 -176.6(2)
C66 C61 C62 C63 -55.1(3)
C61 C62 C63 C64 57.5(3)
C62 C63 C64 C65 -58.8(3)
C63 C64 C65 C66 56.1(3)
N4 C61 C66 C65 178.4(2)
C62 C61 C66 C65 54.7(2)
C64 C65 C66 C61 -54.7(3)
C73 N5 C67 C72 -62.8(2)
C73 N5 C67 C68 174.3(2)
N5 C67 C68 C69 179.4(2)
C72 C67 C68 C69 56.5(2)
C67 C68 C69 C70 -58.3(3)
C68 C69 C70 C71 57.3(3)
C69 C70 C71 C72 -55.1(3)
C70 C71 C72 C67 53.4(3)
N5 C67 C72 C71 -174.7(2)
C68 C67 C72 C71 -53.8(3)
C67 N5 C73 C74 -63.3(2)
C67 N5 C73 C78 174.1(2)
N5 C73 C74 C75 -178.0(2)
C78 C73 C74 C75 -56.7(3)
C73 C74 C75 C76 55.4(3)
C74 C75 C76 C77 -55.7(3)
C75 C76 C77 C78 56.6(3)
N5 C73 C78 C77 -178.8(2)
C74 C73 C78 C77 58.4(3)
C76 C77 C78 C73 -58.0(3)
C85 N6 C79 C84 55.2(2)
C85 N6 C79 C80 178.5(2)
N6 C79 C80 C81 178.4(2)
C84 C79 C80 C81 -57.5(2)
C79 C80 C81 C82 55.7(2)
C80 C81 C82 C83 -54.9(3)
C81 C82 C83 C84 56.0(3)
N6 C79 C84 C83 179.4(2)
C80 C79 C84 C83 57.6(2)
C82 C83 C84 C79 -56.8(2)
C79 N6 C85 C90 52.0(2)
C79 N6 C85 C86 175.3(2)
N6 C85 C86 C87 -176.4(2)
C90 C85 C86 C87 -53.2(2)
C85 C86 C87 C88 54.4(2)
C86 C87 C88 C89 -57.5(2)
C87 C88 C89 C90 59.7(2)
N6 C85 C90 C89 174.8(2)
C86 C85 C90 C89 54.4(2)
C88 C89 C90 C85 -57.7(2)
